data_4063945
loop_
_publ_author_name
'Hintermair, Ulrich'
'Englert, Ulli'
'Leitner, Walter'

_publ_section_title
;
 Distinct Reactivity of Mono- and Bis-NHC Silver Complexes: Carbene Donors
 versus Carbene--Halide Exchange Reagents
;
_journal_issue 14
_journal_name_full Organometallics
_journal_page_first 3726
_journal_paper_doi 10.1021/om101056y
_journal_volume 30
_journal_year 2011
_chemical_formula_moiety 'C20 H32 Ir N4, C2 F6 N O4 S2'
_chemical_formula_sum 'C22 H32 F6 Ir N5 O4 S2'
_chemical_formula_weight 800.85
_chemical_name_common 'Compound 6b'
_chemical_name_systematic
; 
 ? 
;
_space_group_IT_number 14
_symmetry_cell_setting monoclinic
_symmetry_space_group_name_Hall '-P 2ybc'
_symmetry_space_group_name_H-M 'P 1 21/c 1'
_atom_sites_solution_hydrogens geom
_atom_sites_solution_primary direct
_atom_sites_solution_secondary difmap
_audit_creation_method SHELXL-97
_cell_angle_alpha 90.00
_cell_angle_beta 126.612(12)
_cell_angle_gamma 90.00
_cell_formula_units_Z 4
_cell_length_a 13.390(3)
_cell_length_b 15.845(3)
_cell_length_c 16.593(3)
_cell_measurement_reflns_used 7227
_cell_measurement_temperature 130(2)
_cell_measurement_theta_max 28.11
_cell_measurement_theta_min 2.46
_cell_volume 2825.8(11)
_computing_cell_refinement SMART
_computing_data_collection 'SMART (Bruker, 2001)'
_computing_data_reduction 'SAINT (Bruker, 1999)'
_computing_molecular_graphics 'PLATON (Spek, 2003)'
_computing_publication_material 'SHELXL97 (Sheldrick, 2008)'
_computing_structure_refinement 'SHELXL97 (Sheldrick, 2008)'
_computing_structure_solution 'SHELXS97 (Sheldrick, 2008)'
_diffrn_ambient_temperature 130(2)
_diffrn_measured_fraction_theta_full 0.989
_diffrn_measured_fraction_theta_max 0.909
_diffrn_measurement_device_type 'CCD area detector'
_diffrn_measurement_method '\w scans'
_diffrn_radiation_monochromator 'multilayer optics'
_diffrn_radiation_source 'Incoatec microsource'
_diffrn_radiation_type MoK\a
_diffrn_radiation_wavelength 0.71073
_diffrn_reflns_av_R_equivalents 0.0681
_diffrn_reflns_av_sigmaI/netI 0.0819
_diffrn_reflns_limit_h_max 18
_diffrn_reflns_limit_h_min -18
_diffrn_reflns_limit_k_max 22
_diffrn_reflns_limit_k_min -12
_diffrn_reflns_limit_l_max 18
_diffrn_reflns_limit_l_min -22
_diffrn_reflns_number 20451
_diffrn_reflns_theta_full 29.00
_diffrn_reflns_theta_max 30.59
_diffrn_reflns_theta_min 2.00
_exptl_absorpt_coefficient_mu 4.951
_exptl_absorpt_correction_T_max 0.723
_exptl_absorpt_correction_T_min 0.337
_exptl_absorpt_correction_type multi-scan
_exptl_absorpt_process_details SADABS
_exptl_crystal_colour red
_exptl_crystal_density_diffrn 1.882
_exptl_crystal_density_method 'not measured'
_exptl_crystal_description plate
_exptl_crystal_F_000 1576
_exptl_crystal_size_max 0.28
_exptl_crystal_size_mid 0.25
_exptl_crystal_size_min 0.07
_refine_diff_density_max 2.326
_refine_diff_density_min -1.763
_refine_diff_density_rms 0.178
_refine_ls_extinction_method none
_refine_ls_goodness_of_fit_ref 0.990
_refine_ls_hydrogen_treatment constr
_refine_ls_matrix_type full
_refine_ls_number_parameters 380
_refine_ls_number_reflns 7906
_refine_ls_number_restraints 135
_refine_ls_restrained_S_all 1.031
_refine_ls_R_factor_all 0.0707
_refine_ls_R_factor_gt 0.0465
_refine_ls_shift/su_max 0.001
_refine_ls_shift/su_mean 0.000
_refine_ls_structure_factor_coef Fsqd
_refine_ls_weighting_details 'calc w=1/[\s^2^(Fo^2^)+(0.0450P)^2^+0.0000P] where P=(Fo^2^+2Fc^2^)/3'
_refine_ls_weighting_scheme calc
_refine_ls_wR_factor_gt 0.1033
_refine_ls_wR_factor_ref 0.1116
_reflns_number_gt 5499
_reflns_number_total 7906
_reflns_threshold_expression >2sigma(I)
_cod_data_source_file om101056y_si_003.cif
_cod_data_source_block comp2
_cod_original_cell_volume 2825.8(10)
_cod_original_sg_symbol_H-M 'P 21/c'
_cod_database_code 4063945

loop_
_symmetry_equiv_pos_as_xyz
'x, y, z'
'-x, y+1/2, -z+1/2'
'-x, -y, -z'
'x, -y-1/2, z-1/2'

loop_
_atom_site_label
_atom_site_type_symbol
_atom_site_fract_x
_atom_site_fract_y
_atom_site_fract_z
_atom_site_U_iso_or_equiv
_atom_site_adp_type
_atom_site_occupancy
_atom_site_symmetry_multiplicity
_atom_site_calc_flag
_atom_site_refinement_flags
_atom_site_disorder_assembly
_atom_site_disorder_group
Ir1 Ir 0.54163(2) 0.451660(15) 0.280552(17) 0.02477(8) Uani 1 1 d . . .
N1 N 0.4470(6) 0.5890(4) 0.3498(4) 0.0360(13) Uani 1 1 d . . .
N2 N 0.6451(6) 0.5909(4) 0.4421(4) 0.0425(15) Uani 1 1 d . . .
N3 N 0.6367(5) 0.5528(3) 0.1794(4) 0.0315(12) Uani 1 1 d . . .
N4 N 0.4380(5) 0.5594(3) 0.0904(4) 0.0280(11) Uani 1 1 d . . .
C1 C 0.5471(6) 0.5517(4) 0.3631(5) 0.0303(14) Uani 1 1 d . . .
C2 C 0.4850(8) 0.6510(5) 0.4207(6) 0.0451(19) Uani 1 1 d . . .
H2 H 0.4327 0.6860 0.4274 0.054 Uiso 1 1 calc R . .
C3 C 0.6073(8) 0.6528(5) 0.4773(6) 0.052(2) Uani 1 1 d . . .
H3 H 0.6598 0.6896 0.5323 0.062 Uiso 1 1 calc R . .
C4 C 0.7747(8) 0.5691(7) 0.4896(7) 0.078(3) Uani 1 1 d . . .
H4A H 0.8115 0.5459 0.5566 0.117 Uiso 1 1 calc R . .
H4B H 0.8206 0.6198 0.4955 0.117 Uiso 1 1 calc R . .
H4C H 0.7793 0.5270 0.4487 0.117 Uiso 1 1 calc R . .
C5 C 0.3182(7) 0.5632(6) 0.2773(6) 0.053(2) Uani 1 1 d . . .
H5A H 0.3150 0.5170 0.2356 0.063 Uiso 1 1 calc R . .
H5B H 0.2704 0.6113 0.2322 0.063 Uiso 1 1 calc R . .
C6 C 0.2543(11) 0.5327(7) 0.3252(9) 0.089(4) Uani 1 1 d . . .
H6A H 0.3059 0.4894 0.3758 0.133 Uiso 1 1 calc R . .
H6B H 0.1725 0.5089 0.2730 0.133 Uiso 1 1 calc R . .
H6C H 0.2441 0.5805 0.3572 0.133 Uiso 1 1 calc R . .
C7 C 0.5387(6) 0.5277(4) 0.1785(5) 0.0312(15) Uani 1 1 d . . .
C8 C 0.5965(6) 0.5982(4) 0.0938(5) 0.0356(16) Uani 1 1 d . . .
H8 H 0.6474 0.6217 0.0772 0.043 Uiso 1 1 calc R . .
C9 C 0.4735(7) 0.6027(4) 0.0392(5) 0.0329(15) Uani 1 1 d . . .
H9 H 0.4198 0.6305 -0.0235 0.039 Uiso 1 1 calc R . .
C10 C 0.3095(6) 0.5461(5) 0.0532(5) 0.0405(17) Uani 1 1 d . . .
H10A H 0.3064 0.5027 0.0937 0.061 Uiso 1 1 calc R . .
H10B H 0.2603 0.5278 -0.0170 0.061 Uiso 1 1 calc R . .
H10C H 0.2753 0.5990 0.0579 0.061 Uiso 1 1 calc R . .
C11 C 0.7673(7) 0.5323(5) 0.2590(6) 0.053(2) Uani 1 1 d . . .
H11A H 0.7717 0.4949 0.3087 0.064 Uiso 1 1 calc R . .
H11B H 0.8026 0.5013 0.2295 0.064 Uiso 1 1 calc R . .
C12 C 0.8398(10) 0.6057(7) 0.3084(8) 0.095(4) Uani 1 1 d . . .
H12A H 0.8270 0.6462 0.2584 0.143 Uiso 1 1 calc R . .
H12B H 0.9280 0.5902 0.3535 0.143 Uiso 1 1 calc R . .
H12C H 0.8145 0.6312 0.3474 0.143 Uiso 1 1 calc R . .
C13 C 0.6027(7) 0.3474(4) 0.2342(5) 0.0377(16) Uani 1 1 d . . .
H13 H 0.6350 0.3880 0.2132 0.045 Uiso 1 1 calc R . .
C14 C 0.4742(6) 0.3423(4) 0.1788(5) 0.0323(14) Uani 1 1 d . . .
H14 H 0.4257 0.3806 0.1246 0.039 Uiso 1 1 calc R . .
C15 C 0.4067(7) 0.2797(5) 0.1993(5) 0.0432(18) Uani 1 1 d . . .
H15A H 0.4558 0.2270 0.2253 0.052 Uiso 1 1 calc R . .
H15B H 0.3256 0.2662 0.1352 0.052 Uiso 1 1 calc R . .
C16 C 0.3841(7) 0.3103(5) 0.2735(6) 0.0449(19) Uani 1 1 d . . .
H16A H 0.3009 0.3370 0.2359 0.054 Uiso 1 1 calc R . .
H16B H 0.3832 0.2610 0.3097 0.054 Uiso 1 1 calc R . .
C17 C 0.4792(7) 0.3725(4) 0.3491(5) 0.0340(15) Uani 1 1 d . . .
H17 H 0.4488 0.4221 0.3599 0.041 Uiso 1 1 calc R . .
C18 C 0.6059(7) 0.3640(4) 0.4040(5) 0.0387(16) Uani 1 1 d . . .
H18 H 0.6562 0.4088 0.4478 0.046 Uiso 1 1 calc R . .
C19 C 0.6703(8) 0.2887(5) 0.3993(6) 0.059(2) Uani 1 1 d . . .
H19A H 0.7506 0.2806 0.4661 0.071 Uiso 1 1 calc R . .
H19B H 0.6187 0.2380 0.3846 0.071 Uiso 1 1 calc R . .
C20 C 0.6944(8) 0.2953(5) 0.3231(6) 0.052(2) Uani 1 1 d . . .
H20A H 0.6949 0.2378 0.3001 0.063 Uiso 1 1 calc R . .
H20B H 0.7783 0.3198 0.3554 0.063 Uiso 1 1 calc R . .
S1 S -0.08874(16) 0.28272(13) 0.24646(13) 0.0398(4) Uani 1 1 d D . .
O1 O -0.0468(6) 0.3461(4) 0.3219(5) 0.080(2) Uani 1 1 d D A .
O2 O -0.2159(4) 0.2817(4) 0.1612(4) 0.0662(18) Uani 1 1 d D A .
C21 C -0.0062(6) 0.3091(6) 0.1935(6) 0.062(3) Uani 1 1 d D A .
F1 F -0.0335(5) 0.2587(5) 0.1220(4) 0.114(3) Uani 1 1 d D . .
F2 F -0.0406(5) 0.3861(4) 0.1528(5) 0.105(2) Uani 1 1 d D . .
F3 F 0.1150(4) 0.3094(3) 0.2622(3) 0.0701(15) Uani 1 1 d D . .
N5A N -0.0515(8) 0.1887(5) 0.2759(8) 0.033(3) Uiso 0.619(6) 1 d PD A 1
S2A S 0.0699(2) 0.1552(2) 0.3754(2) 0.0325(8) Uani 0.619(6) 1 d PD A 1
O3A O 0.0910(9) 0.0718(6) 0.3597(7) 0.064(3) Uiso 0.619(6) 1 d PD A 1
O4A O 0.1747(7) 0.2110(6) 0.4268(6) 0.044(2) Uiso 0.619(6) 1 d PD A 1
C22A C 0.0305(10) 0.1468(7) 0.4633(8) 0.049(3) Uiso 0.619(6) 1 d PD A 1
F4A F -0.0682(8) 0.1007(7) 0.4305(7) 0.091(3) Uani 0.619(6) 1 d PDU A 1
F5A F 0.0146(11) 0.2214(7) 0.4869(8) 0.113(4) Uani 0.619(6) 1 d PDU A 1
F6A F 0.1233(8) 0.1146(5) 0.5509(5) 0.058(3) Uani 0.619(6) 1 d PDU A 1
N5B N -0.0409(13) 0.1963(9) 0.3057(10) 0.038(5) Uiso 0.381(6) 1 d PD A 2
S2B S 0.0768(5) 0.1924(5) 0.4204(5) 0.056(2) Uani 0.381(6) 1 d PD A 2
O3B O 0.0895(18) 0.2636(11) 0.4830(13) 0.082(6) Uiso 0.381(6) 1 d PD A 2
O4B O 0.1832(14) 0.1614(12) 0.4293(13) 0.069(5) Uiso 0.381(6) 1 d PD A 2
C22B C 0.0227(13) 0.1086(9) 0.4608(11) 0.049(3) Uiso 0.381(6) 1 d PD A 2
F4B F -0.0085(11) 0.0390(6) 0.4114(8) 0.056(2) Uiso 0.381(6) 1 d PD A 2
F5B F -0.0763(11) 0.1432(8) 0.4490(10) 0.056(2) Uiso 0.381(6) 1 d PD A 2
F6B F 0.1156(14) 0.0860(9) 0.5543(8) 0.056(2) Uiso 0.381(6) 1 d PD A 2

loop_
_atom_site_aniso_label
_atom_site_aniso_U_11
_atom_site_aniso_U_22
_atom_site_aniso_U_33
_atom_site_aniso_U_23
_atom_site_aniso_U_13
_atom_site_aniso_U_12
Ir1 0.02660(12) 0.02986(15) 0.02449(12) 0.00016(11) 0.01883(10) -0.00005(11)
N1 0.051(4) 0.032(3) 0.036(3) 0.002(3) 0.032(3) 0.005(3)
N2 0.056(4) 0.048(4) 0.039(3) -0.017(3) 0.036(3) -0.023(3)
N3 0.029(3) 0.037(3) 0.036(3) 0.002(3) 0.023(2) -0.001(2)
N4 0.030(3) 0.033(3) 0.028(3) 0.002(2) 0.021(2) 0.001(2)
C1 0.048(4) 0.025(3) 0.034(3) 0.003(3) 0.033(3) -0.001(3)
C2 0.077(6) 0.034(4) 0.051(4) -0.006(3) 0.052(5) -0.005(4)
C3 0.085(6) 0.045(5) 0.053(5) -0.018(4) 0.056(5) -0.026(4)
C4 0.047(5) 0.119(9) 0.071(6) -0.059(6) 0.038(5) -0.038(5)
C5 0.044(4) 0.076(6) 0.043(4) 0.006(4) 0.028(4) 0.023(4)
C6 0.100(9) 0.100(9) 0.094(9) 0.016(6) 0.073(8) 0.032(7)
C7 0.026(3) 0.042(4) 0.033(3) -0.006(3) 0.022(3) -0.002(3)
C8 0.047(4) 0.041(4) 0.036(4) 0.005(3) 0.034(3) -0.003(3)
C9 0.047(4) 0.036(4) 0.024(3) 0.004(3) 0.026(3) 0.002(3)
C10 0.025(3) 0.059(5) 0.033(4) 0.009(3) 0.014(3) -0.001(3)
C11 0.028(4) 0.081(7) 0.053(5) 0.021(4) 0.026(4) 0.001(4)
C12 0.075(8) 0.101(9) 0.082(8) 0.024(6) 0.031(6) -0.030(7)
C13 0.053(4) 0.026(4) 0.048(4) 0.002(3) 0.038(4) 0.003(3)
C14 0.048(4) 0.022(4) 0.037(4) -0.002(3) 0.031(3) -0.003(3)
C15 0.045(4) 0.046(5) 0.036(4) -0.006(3) 0.023(3) -0.014(3)
C16 0.056(5) 0.047(5) 0.052(4) -0.007(4) 0.043(4) -0.016(4)
C17 0.047(4) 0.027(4) 0.041(4) 0.006(3) 0.033(3) 0.001(3)
C18 0.051(4) 0.034(4) 0.032(4) 0.004(3) 0.025(3) 0.007(3)
C19 0.064(6) 0.065(6) 0.050(5) 0.022(4) 0.035(4) 0.026(5)
C20 0.061(5) 0.052(5) 0.050(5) 0.011(4) 0.037(4) 0.016(4)
S1 0.0307(9) 0.0564(13) 0.0377(9) 0.0091(8) 0.0233(8) 0.0091(8)
O1 0.092(5) 0.066(4) 0.102(5) -0.029(4) 0.069(5) -0.006(4)
O2 0.030(3) 0.123(5) 0.047(3) 0.027(3) 0.024(3) 0.019(3)
C21 0.034(4) 0.085(7) 0.064(6) 0.026(5) 0.028(4) 0.014(4)
F1 0.062(4) 0.240(8) 0.060(4) -0.034(5) 0.047(3) -0.011(4)
F2 0.059(4) 0.140(6) 0.109(5) 0.070(5) 0.046(4) 0.019(4)
F3 0.033(2) 0.117(5) 0.060(3) 0.024(3) 0.028(2) 0.009(3)
S2A 0.0260(13) 0.045(2) 0.0298(16) 0.0060(13) 0.0186(12) 0.0069(12)
F4A 0.078(4) 0.108(5) 0.088(5) 0.023(3) 0.050(3) -0.013(3)
F5A 0.124(5) 0.133(5) 0.107(5) 0.006(3) 0.082(4) 0.018(4)
F6A 0.051(4) 0.060(4) 0.052(4) 0.014(3) 0.025(3) 0.004(3)
S2B 0.033(3) 0.082(5) 0.054(4) 0.026(4) 0.026(3) 0.002(3)

loop_
_atom_type_symbol
_atom_type_description
_atom_type_scat_dispersion_real
_atom_type_scat_dispersion_imag
_atom_type_scat_source
C C 0.0033 0.0016 'International Tables Vol C Tables 4.2.6.8 and 6.1.1.4'
H H 0.0000 0.0000 'International Tables Vol C Tables 4.2.6.8 and 6.1.1.4'
F F 0.0171 0.0103 'International Tables Vol C Tables 4.2.6.8 and 6.1.1.4'
Ir Ir -1.4442 7.9887 'International Tables Vol C Tables 4.2.6.8 and 6.1.1.4'
N N 0.0061 0.0033 'International Tables Vol C Tables 4.2.6.8 and 6.1.1.4'
O O 0.0106 0.0060 'International Tables Vol C Tables 4.2.6.8 and 6.1.1.4'
S S 0.1246 0.1234 'International Tables Vol C Tables 4.2.6.8 and 6.1.1.4'

loop_
_geom_angle_atom_site_label_1
_geom_angle_atom_site_label_2
_geom_angle_atom_site_label_3
_geom_angle
C7 Ir1 C1 94.1(2)
C7 Ir1 C17 161.0(3)
C1 Ir1 C17 88.2(2)
C7 Ir1 C13 88.9(2)
C1 Ir1 C13 160.7(3)
C17 Ir1 C13 95.2(3)
C7 Ir1 C18 161.4(3)
C1 Ir1 C18 91.6(3)
C17 Ir1 C18 36.8(3)
C13 Ir1 C18 80.1(3)
C7 Ir1 C14 91.8(2)
C1 Ir1 C14 161.3(3)
C17 Ir1 C14 80.6(2)
C13 Ir1 C14 36.9(2)
C18 Ir1 C14 88.3(3)
C1 N1 C2 110.3(6)
C1 N1 C5 125.5(6)
C2 N1 C5 124.0(6)
C1 N2 C3 110.6(7)
C1 N2 C4 125.4(6)
C3 N2 C4 123.9(7)
C7 N3 C8 111.0(5)
C7 N3 C11 124.6(6)
C8 N3 C11 124.3(5)
C7 N4 C9 111.1(5)
C7 N4 C10 124.4(5)
C9 N4 C10 124.4(5)
N2 C1 N1 104.8(6)
N2 C1 Ir1 129.4(5)
N1 C1 Ir1 125.8(5)
C3 C2 N1 107.0(7)
C3 C2 H2 126.5
N1 C2 H2 126.5
C2 C3 N2 107.3(7)
C2 C3 H3 126.4
N2 C3 H3 126.4
N2 C4 H4A 109.5
N2 C4 H4B 109.5
H4A C4 H4B 109.5
N2 C4 H4C 109.5
H4A C4 H4C 109.5
H4B C4 H4C 109.5
N1 C5 C6 114.1(7)
N1 C5 H5A 108.7
C6 C5 H5A 108.7
N1 C5 H5B 108.7
C6 C5 H5B 108.7
H5A C5 H5B 107.6
C5 C6 H6A 109.5
C5 C6 H6B 109.5
H6A C6 H6B 109.5
C5 C6 H6C 109.5
H6A C6 H6C 109.5
H6B C6 H6C 109.5
N4 C7 N3 103.6(5)
N4 C7 Ir1 128.3(4)
N3 C7 Ir1 128.0(5)
C9 C8 N3 107.1(5)
C9 C8 H8 126.5
N3 C8 H8 126.5
C8 C9 N4 107.3(6)
C8 C9 H9 126.4
N4 C9 H9 126.4
N4 C10 H10A 109.5
N4 C10 H10B 109.5
H10A C10 H10B 109.5
N4 C10 H10C 109.5
H10A C10 H10C 109.5
H10B C10 H10C 109.5
C12 C11 N3 112.1(8)
C12 C11 H11A 109.2
N3 C11 H11A 109.2
C12 C11 H11B 109.2
N3 C11 H11B 109.2
H11A C11 H11B 107.9
C11 C12 H12A 109.5
C11 C12 H12B 109.5
H12A C12 H12B 109.5
C11 C12 H12C 109.5
H12A C12 H12C 109.5
H12B C12 H12C 109.5
C14 C13 C20 126.2(7)
C14 C13 Ir1 72.5(4)
C20 C13 Ir1 109.4(5)
C14 C13 H13 116.9
C20 C13 H13 116.9
Ir1 C13 H13 88.0
C13 C14 C15 124.1(6)
C13 C14 Ir1 70.6(4)
C15 C14 Ir1 111.8(4)
C13 C14 H14 117.9
C15 C14 H14 117.9
Ir1 C14 H14 87.7
C14 C15 C16 114.2(6)
C14 C15 H15A 108.7
C16 C15 H15A 108.7
C14 C15 H15B 108.7
C16 C15 H15B 108.7
H15A C15 H15B 107.6
C17 C16 C15 114.1(6)
C17 C16 H16A 108.7
C15 C16 H16A 108.7
C17 C16 H16B 108.7
C15 C16 H16B 108.7
H16A C16 H16B 107.6
C18 C17 C16 125.9(6)
C18 C17 Ir1 72.2(4)
C16 C17 Ir1 109.9(4)
C18 C17 H17 117.1
C16 C17 H17 117.1
Ir1 C17 H17 87.8
C17 C18 C19 124.4(7)
C17 C18 Ir1 71.1(4)
C19 C18 Ir1 112.0(5)
C17 C18 H18 117.8
C19 C18 H18 117.8
Ir1 C18 H18 86.9
C20 C19 C18 114.3(6)
C20 C19 H19A 108.7
C18 C19 H19A 108.7
C20 C19 H19B 108.7
C18 C19 H19B 108.7
H19A C19 H19B 107.6
C19 C20 C13 114.5(7)
C19 C20 H20A 108.6
C13 C20 H20A 108.6
C19 C20 H20B 108.6
C13 C20 H20B 108.6
H20A C20 H20B 107.6
O2 S1 O1 119.3(4)
O2 S1 N5A 105.7(5)
O1 S1 N5A 120.8(5)
O2 S1 N5B 114.1(6)
O1 S1 N5B 105.2(6)
N5A S1 N5B 16.2(7)
O2 S1 C21 103.5(3)
O1 S1 C21 103.0(4)
N5A S1 C21 101.5(5)
N5B S1 C21 111.1(7)
F1 C21 F3 109.0(7)
F1 C21 F2 106.2(7)
F3 C21 F2 108.2(7)
F1 C21 S1 112.3(6)
F3 C21 S1 111.8(5)
F2 C21 S1 109.1(5)
S1 N5A S2A 126.3(7)
O3A S2A O4A 117.1(6)
O3A S2A N5A 108.6(6)
O4A S2A N5A 116.9(5)
O3A S2A C22A 105.4(6)
O4A S2A C22A 102.5(5)
N5A S2A C22A 104.7(5)
F5A C22A F4A 109.0(10)
F5A C22A F6A 103.5(10)
F4A C22A F6A 107.1(9)
F5A C22A S2A 110.5(8)
F4A C22A S2A 114.1(8)
F6A C22A S2A 112.0(8)
S1 N5B S2B 121.5(10)
O4B S2B O3B 120.1(12)
O4B S2B N5B 110.6(11)
O3B S2B N5B 115.4(10)
O4B S2B C22B 107.6(10)
O3B S2B C22B 101.7(10)
N5B S2B C22B 98.1(8)
F4B C22B F6B 103.5(11)
F4B C22B F5B 110.0(12)
F6B C22B F5B 115.8(15)
F4B C22B S2B 116.1(11)
F6B C22B S2B 108.9(10)
F5B C22B S2B 103.0(9)

loop_
_geom_bond_atom_site_label_1
_geom_bond_atom_site_label_2
_geom_bond_distance
Ir1 C7 2.059(7)
Ir1 C1 2.067(6)
Ir1 C17 2.168(6)
Ir1 C13 2.177(7)
Ir1 C18 2.182(6)
Ir1 C14 2.202(6)
N1 C1 1.357(8)
N1 C2 1.377(9)
N1 C5 1.455(10)
N2 C1 1.333(8)
N2 C3 1.383(9)
N2 C4 1.456(10)
N3 C7 1.363(8)
N3 C8 1.383(8)
N3 C11 1.467(9)
N4 C7 1.363(8)
N4 C9 1.379(7)
N4 C10 1.456(8)
C2 C3 1.315(11)
C2 H2 0.9500
C3 H3 0.9500
C4 H4A 0.9800
C4 H4B 0.9800
C4 H4C 0.9800
C5 C6 1.552(13)
C5 H5A 0.9900
C5 H5B 0.9900
C6 H6A 0.9800
C6 H6B 0.9800
C6 H6C 0.9800
C8 C9 1.326(9)
C8 H8 0.9500
C9 H9 0.9500
C10 H10A 0.9800
C10 H10B 0.9800
C10 H10C 0.9800
C11 C12 1.420(12)
C11 H11A 0.9900
C11 H11B 0.9900
C12 H12A 0.9800
C12 H12B 0.9800
C12 H12C 0.9800
C13 C14 1.387(9)
C13 C20 1.485(10)
C13 H13 0.9500
C14 C15 1.511(9)
C14 H14 0.9500
C15 C16 1.511(9)
C15 H15A 0.9900
C15 H15B 0.9900
C16 C17 1.503(9)
C16 H16A 0.9900
C16 H16B 0.9900
C17 C18 1.372(9)
C17 H17 0.9500
C18 C19 1.500(10)
C18 H18 0.9500
C19 C20 1.483(11)
C19 H19A 0.9900
C19 H19B 0.9900
C20 H20A 0.9900
C20 H20B 0.9900
S1 O2 1.424(5)
S1 O1 1.432(6)
S1 N5A 1.555(8)
S1 N5B 1.581(11)
S1 C21 1.825(8)
C21 F1 1.289(9)
C21 F3 1.314(7)
C21 F2 1.336(8)
N5A S2A 1.565(9)
S2A O3A 1.408(9)
S2A O4A 1.432(8)
S2A C22A 1.828(11)
C22A F5A 1.301(11)
C22A F4A 1.310(10)
C22A F6A 1.328(10)
N5B S2B 1.591(12)
S2B O4B 1.429(12)
S2B O3B 1.472(13)
S2B C22B 1.821(14)
C22B F4B 1.287(13)
C22B F6B 1.335(13)
C22B F5B 1.336(12)
